data_4061250
_journal_name_full Organometallics
_journal_paper_doi 10.1021/om049408l
_journal_year 2004
_chemical_formula_sum 'C41 H37 Cl O P2 Ru'
_chemical_formula_weight 744.17
_space_group_IT_number 4
_symmetry_cell_setting monoclinic
_symmetry_space_group_name_Hall 'P 2yb'
_symmetry_space_group_name_H-M 'P 1 21 1'
_cell_angle_alpha 90.00
_cell_angle_beta 111.98(2)
_cell_angle_gamma 90.00
_cell_formula_units_Z 2
_cell_length_a 9.502(3)
_cell_length_b 9.974(3)
_cell_length_c 19.771(6)
_cell_measurement_temperature 150(2)
_cell_volume 1737.5(9)
_diffrn_ambient_temperature 150(2)
_exptl_crystal_density_diffrn 1.422
_cod_original_sg_symbol_H-M 'P 21'
_cod_database_code 4061250

loop_
_symmetry_equiv_pos_as_xyz
'x, y, z'
'-x, y+1/2, -z'

loop_
_atom_site_label
_atom_site_type_symbol
_atom_site_fract_x
_atom_site_fract_y
_atom_site_fract_z
_atom_site_U_iso_or_equiv
_atom_site_adp_type
_atom_site_occupancy
_atom_site_symmetry_multiplicity
_atom_site_calc_flag
_atom_site_refinement_flags
_atom_site_disorder_assembly
_atom_site_disorder_group
Ru Ru 0.99851(9) 0.9820(2) 0.25027(4) 0.04079(17) Uani 1 1 d D . .
Cl1 Cl 1.0278(5) 1.1813(4) 0.17787(17) 0.0973(11) Uani 1 1 d . . .
P1 P 0.7966(3) 0.9051(2) 0.14658(13) 0.0421(6) Uani 1 1 d . . .
P2 P 1.2007(3) 1.0584(2) 0.35379(13) 0.0468(7) Uani 1 1 d . . .
C1 C 0.9649(9) 0.8406(9) 0.2970(4) 0.0473(14) Uani 1 1 d D . .
O1 O 0.9624(7) 0.7789(8) 0.3266(3) 0.0473(14) Uani 1 1 d D . .
C18 C 1.1872(11) 1.0234(9) 0.4406(5) 0.046(3) Uani 1 1 d D . .
C19 C 1.2178(13) 0.8949(10) 0.4728(6) 0.065(3) Uani 1 1 d D . .
H19 H 1.2475 0.8270 0.4472 0.078 Uiso 1 1 calc R . .
C20 C 1.2082(12) 0.8604(14) 0.5375(5) 0.069(3) Uani 1 1 d D . .
H20 H 1.2376 0.7744 0.5588 0.083 Uiso 1 1 calc R . .
C21 C 1.1544(14) 0.9562(16) 0.5695(7) 0.093(6) Uani 1 1 d D . .
H21 H 1.1464 0.9356 0.6148 0.111 Uiso 1 1 calc R . .
C22 C 1.1109(14) 1.0808(12) 0.5411(6) 0.078(4) Uani 1 1 d D . .
H22 H 1.0659 1.1415 0.5641 0.094 Uiso 1 1 calc R . .
C23 C 1.1330(12) 1.1183(11) 0.4776(5) 0.062(3) Uani 1 1 d D . .
H23 H 1.1116 1.2074 0.4597 0.075 Uiso 1 1 calc R . .
C24 C 1.2426(12) 1.2345(11) 0.3502(4) 0.049(3) Uani 1 1 d . . .
C25 C 1.3715(12) 1.2838(12) 0.3433(6) 0.053(3) Uani 1 1 d . . .
H25 H 1.4496 1.2216 0.3467 0.064 Uiso 1 1 calc R . .
C26 C 1.3966(14) 1.4187(14) 0.3317(5) 0.064(3) Uani 1 1 d . . .
H26 H 1.4872 1.4471 0.3263 0.077 Uiso 1 1 calc R . .
C27 C 1.2825(16) 1.5094(15) 0.3284(6) 0.079(5) Uani 1 1 d . . .
H27 H 1.2977 1.6020 0.3222 0.094 Uiso 1 1 calc R . .
C28 C 1.1504(16) 1.4697(19) 0.3339(5) 0.082(4) Uani 1 1 d . . .
H28 H 1.0737 1.5335 0.3303 0.099 Uiso 1 1 calc R . .
C29 C 1.1279(16) 1.3298(14) 0.3452(6) 0.074(4) Uani 1 1 d . . .
H29 H 1.0361 1.3013 0.3494 0.088 Uiso 1 1 calc R . .
C30 C 0.7590(11) 0.7244(11) 0.1497(5) 0.051(3) Uani 1 1 d . . .
C31 C 0.8696(10) 0.6326(10) 0.1546(5) 0.049(2) Uani 1 1 d . . .
H31 H 0.9612 0.6620 0.1506 0.058 Uiso 1 1 calc R . .
C32 C 0.8509(13) 0.5014(12) 0.1651(5) 0.058(3) Uani 1 1 d . . .
H32 H 0.9284 0.4394 0.1672 0.070 Uiso 1 1 calc R . .
C33 C 0.7207(14) 0.4560(12) 0.1727(5) 0.063(3) Uani 1 1 d . . .
H33 H 0.7079 0.3638 0.1810 0.076 Uiso 1 1 calc R . .
C34 C 0.6143(17) 0.5447(13) 0.1681(7) 0.077(4) Uani 1 1 d . . .
H34 H 0.5241 0.5120 0.1724 0.093 Uiso 1 1 calc R . .
C35 C 0.6232(14) 0.6842(12) 0.1573(5) 0.056(3) Uani 1 1 d . . .
H35 H 0.5450 0.7453 0.1553 0.067 Uiso 1 1 calc R . .
C36 C 0.8193(13) 0.9404(11) 0.0589(5) 0.053(3) Uani 1 1 d . . .
C37 C 0.7830(13) 1.0704(15) 0.0331(5) 0.066(4) Uani 1 1 d . . .
H37 H 0.7441 1.1340 0.0573 0.080 Uiso 1 1 calc R . .
C38 C 0.8067(13) 1.1021(16) -0.0298(7) 0.083(4) Uani 1 1 d . . .
H38 H 0.7868 1.1913 -0.0477 0.099 Uiso 1 1 calc R . .
C39 C 0.8589(14) 1.0091(15) -0.0689(5) 0.074(5) Uani 1 1 d . . .
H39 H 0.8712 1.0344 -0.1127 0.089 Uiso 1 1 calc R . .
C40 C 0.892(2) 0.879(2) -0.0414(7) 0.115(6) Uani 1 1 d . . .
H40 H 0.9265 0.8135 -0.0665 0.137 Uiso 1 1 calc R . .
C41 C 0.8736(14) 0.8466(15) 0.0234(6) 0.081(4) Uani 1 1 d . . .
H41 H 0.8986 0.7591 0.0433 0.097 Uiso 1 1 calc R . .
C2 C 1.1621(9) 0.8776(9) 0.2288(5) 0.0565(19) Uani 1 1 d DU . .
H2A H 1.1308 0.7823 0.2218 0.068 Uiso 1 1 calc R . .
H2B H 1.1636 0.9105 0.1818 0.068 Uiso 1 1 calc R . .
C4 C 1.3631(11) 0.9602(12) 0.3493(5) 0.065(3) Uani 1 1 d DU . .
C5 C 1.5113(10) 0.9596(10) 0.4033(5) 0.064(3) Uani 1 1 d DU . .
C7 C 1.6302(13) 0.8879(13) 0.3937(7) 0.091(4) Uani 1 1 d DU . .
H7 H 1.7327 0.8882 0.4271 0.110 Uiso 1 1 calc R . .
C8 C 1.5782(13) 0.8187(14) 0.3302(6) 0.081(3) Uani 1 1 d DU . .
H8 H 1.6544 0.7667 0.3223 0.097 Uiso 1 1 calc R . .
C9 C 1.4380(9) 0.8078(8) 0.2747(4) 0.0545(18) Uani 1 1 d DU . .
H9 H 1.4217 0.7531 0.2330 0.065 Uiso 1 1 calc R . .
C3 C 1.3198(9) 0.8832(8) 0.2836(4) 0.0497(19) Uani 1 1 d DU . .
C6 C 1.5477(12) 1.0352(11) 0.4720(5) 0.076(3) Uani 1 1 d DU . .
H6A H 1.4933 1.1209 0.4619 0.114 Uiso 1 1 calc R . .
H6B H 1.6572 1.0519 0.4936 0.114 Uiso 1 1 calc R . .
H6C H 1.5168 0.9829 0.5061 0.114 Uiso 1 1 calc R . .
C10 C 0.7380(13) 1.0929(14) 0.2577(7) 0.095(4) Uani 1 1 d DU . .
H10A H 0.7856 1.0076 0.2788 0.143 Uiso 1 1 calc R . .
H10B H 0.7049 1.1399 0.2927 0.143 Uiso 1 1 calc R . .
H10C H 0.8115 1.1485 0.2465 0.143 Uiso 1 1 calc R . .
C12 C 0.6171(9) 0.9864(12) 0.1362(5) 0.060(2) Uani 1 1 d DU . .
C13 C 0.4841(9) 0.9598(12) 0.0723(6) 0.083(3) Uani 1 1 d DU . .
C15 C 0.3432(14) 1.0165(15) 0.0612(9) 0.117(4) Uani 1 1 d DU . .
H15 H 0.2528 1.0005 0.0200 0.140 Uiso 1 1 calc R . .
C16 C 0.3539(16) 1.0971(18) 0.1172(7) 0.108(5) Uani 1 1 d DU . .
H16 H 0.2609 1.1428 0.1084 0.130 Uiso 1 1 calc R . .
C17 C 0.4594(13) 1.1320(15) 0.1828(7) 0.092(4) Uani 1 1 d DU . .
H17 H 0.4434 1.1882 0.2181 0.110 Uiso 1 1 calc R . .
C11 C 0.6047(11) 1.0666(9) 0.1897(6) 0.073(3) Uani 1 1 d DU . .
C14 C 0.4729(12) 0.8722(13) 0.0083(6) 0.086(3) Uani 1 1 d DU . .
H14A H 0.5271 0.9147 -0.0195 0.129 Uiso 1 1 calc R . .
H14B H 0.3660 0.8603 -0.0232 0.129 Uiso 1 1 calc R . .
H14C H 0.5184 0.7845 0.0261 0.129 Uiso 1 1 calc R . .

loop_
_atom_site_aniso_label
_atom_site_aniso_U_11
_atom_site_aniso_U_22
_atom_site_aniso_U_33
_atom_site_aniso_U_23
_atom_site_aniso_U_13
_atom_site_aniso_U_12
Ru 0.0585(3) 0.0325(2) 0.0392(3) 0.00066(17) 0.0273(2) 0.00407(19)
Cl1 0.156(3) 0.0695(17) 0.0628(15) 0.0012(16) 0.0371(18) 0.010(2)
P1 0.0491(13) 0.0415(15) 0.0445(13) 0.0012(11) 0.0276(11) 0.0017(11)
P2 0.0587(16) 0.0453(16) 0.0442(13) 0.0020(12) 0.0281(12) 0.0075(13)
C1 0.057(2) 0.071(4) 0.022(2) 0.012(2) 0.021(2) 0.017(3)
O1 0.066(2) 0.061(4) 0.032(2) 0.011(2) 0.021(2) 0.018(3)
C18 0.045(5) 0.045(7) 0.052(5) -0.009(5) 0.024(4) -0.016(4)
C19 0.077(8) 0.037(5) 0.083(9) 0.000(6) 0.033(7) 0.003(5)
C20 0.086(7) 0.091(10) 0.041(5) 0.005(6) 0.035(5) -0.025(7)
C21 0.090(8) 0.123(18) 0.080(8) -0.016(11) 0.049(7) -0.051(11)
C22 0.119(10) 0.074(9) 0.079(8) -0.040(7) 0.080(8) -0.029(8)
C23 0.110(8) 0.053(6) 0.058(5) -0.018(5) 0.072(6) -0.011(6)
C24 0.074(7) 0.048(6) 0.028(4) -0.004(4) 0.023(4) 0.021(5)
C25 0.053(6) 0.048(7) 0.070(6) -0.005(5) 0.035(5) -0.006(5)
C26 0.078(7) 0.081(9) 0.034(5) 0.001(5) 0.022(5) 0.000(7)
C27 0.112(11) 0.059(13) 0.050(6) 0.006(6) 0.013(7) -0.002(8)
C28 0.100(9) 0.072(9) 0.048(5) -0.005(7) -0.003(6) -0.019(9)
C29 0.103(9) 0.064(9) 0.058(7) -0.013(7) 0.034(6) -0.001(7)
C30 0.058(6) 0.046(6) 0.048(5) -0.001(5) 0.019(5) -0.020(5)
C31 0.041(5) 0.042(6) 0.060(6) -0.003(5) 0.016(4) 0.006(4)
C32 0.081(6) 0.033(6) 0.062(5) 0.005(5) 0.031(5) 0.025(6)
C33 0.096(8) 0.035(9) 0.054(6) -0.005(5) 0.022(6) -0.015(6)
C34 0.096(9) 0.045(7) 0.092(9) 0.001(6) 0.038(8) -0.030(7)
C35 0.079(8) 0.051(7) 0.034(4) 0.005(5) 0.018(5) 0.001(6)
C36 0.072(7) 0.063(9) 0.032(5) 0.009(5) 0.027(5) -0.001(5)
C37 0.062(6) 0.112(11) 0.039(5) 0.013(6) 0.034(5) -0.010(7)
C38 0.073(7) 0.093(10) 0.087(8) 0.049(8) 0.035(6) 0.003(7)
C39 0.098(8) 0.101(14) 0.038(5) 0.004(7) 0.043(5) -0.028(8)
C40 0.171(17) 0.128(16) 0.070(9) -0.004(10) 0.075(11) -0.035(14)
C41 0.088(8) 0.083(10) 0.060(7) -0.002(7) 0.013(6) -0.028(8)
C2 0.060(4) 0.049(4) 0.067(5) -0.012(4) 0.031(4) -0.005(4)
C4 0.069(5) 0.056(6) 0.066(5) 0.022(5) 0.020(4) 0.011(5)
C5 0.073(5) 0.054(6) 0.068(5) 0.018(4) 0.031(4) 0.010(4)
C7 0.095(7) 0.076(6) 0.100(7) 0.037(6) 0.033(6) 0.005(6)
C8 0.094(6) 0.084(7) 0.074(6) 0.021(5) 0.041(5) 0.012(5)
C9 0.071(5) 0.045(4) 0.056(4) -0.002(3) 0.034(4) -0.001(4)
C3 0.058(4) 0.042(4) 0.071(5) 0.010(4) 0.049(4) 0.007(4)
C6 0.071(5) 0.064(6) 0.081(6) 0.003(5) 0.015(5) 0.001(5)
C10 0.118(7) 0.076(6) 0.118(7) -0.013(6) 0.076(6) 0.005(6)
C12 0.072(5) 0.055(4) 0.087(5) 0.031(5) 0.069(5) 0.014(5)
C13 0.048(4) 0.082(7) 0.127(7) 0.049(7) 0.043(5) 0.014(5)
C15 0.102(7) 0.117(9) 0.136(8) 0.030(7) 0.050(7) 0.021(6)
C16 0.123(8) 0.122(9) 0.095(7) 0.024(7) 0.059(7) 0.010(7)
C17 0.106(7) 0.088(7) 0.097(7) 0.026(6) 0.056(6) 0.001(6)
C11 0.088(6) 0.049(5) 0.115(7) 0.025(5) 0.076(5) 0.027(5)
C14 0.067(5) 0.099(7) 0.077(6) 0.030(6) 0.008(4) -0.021(5)

loop_
_geom_bond_atom_site_label_1
_geom_bond_atom_site_label_2
_geom_bond_distance
_geom_bond_site_symmetry_2
_geom_bond_publ_flag
Ru C1 1.780(9) . ?
Ru C2 2.043(8) . ?
Ru P2 2.349(3) . ?
Ru P1 2.351(3) . ?
Ru Cl1 2.525(4) . ?
P1 C12 1.829(9) . ?
P1 C30 1.842(11) . ?
P1 C36 1.858(9) . ?
P2 C18 1.803(9) . ?
P2 C24 1.808(12) . ?
P2 C4 1.857(10) . ?
C1 O1 0.855(9) . ?
C18 C23 1.407(11) . ?
C18 C19 1.412(12) . ?
C19 C20 1.360(12) . ?
C20 C21 1.348(16) . ?
C21 C22 1.363(17) . ?
C22 C23 1.398(11) . ?
C24 C25 1.373(14) . ?
C24 C29 1.422(16) . ?
C25 C26 1.400(18) . ?
C26 C27 1.395(18) . ?
C27 C28 1.358(18) . ?
C28 C29 1.44(2) . ?
C30 C31 1.370(14) . ?
C30 C35 1.412(14) . ?
C31 C32 1.347(17) . ?
C32 C33 1.377(16) . ?
C33 C34 1.321(18) . ?
C34 C35 1.416(17) . ?
C36 C41 1.380(17) . ?
C36 C37 1.389(17) . ?
C37 C38 1.381(14) . ?
C38 C39 1.409(19) . ?
C39 C40 1.40(2) . ?
C40 C41 1.395(16) . ?
C2 C3 1.486(10) . ?
C4 C5 1.413(11) . ?
C4 C3 1.431(11) . ?
C5 C7 1.408(13) . ?
C5 C6 1.478(11) . ?
C7 C8 1.352(15) . ?
C8 C9 1.378(13) . ?
C9 C3 1.417(10) . ?
C10 C11 1.486(12) . ?
C12 C11 1.366(12) . ?
C12 C13 1.438(12) . ?
C13 C15 1.393(13) . ?
C13 C14 1.508(13) . ?
C15 C16 1.341(16) . ?
C16 C17 1.355(15) . ?
C17 C11 1.486(12) . ?
